data_7028967
loop_
_publ_author_name
'Delgado-Rebollo, Manuela'
'Canseco-Gonzalez, Daniel'
'Hollering, Manuela'
'Mueller-Bunz, Helge'
'Albrecht, Martin'

_publ_section_title
;
 Synthesis and catalytic alcohol oxidation and ketone transfer
 hydrogenation activity of donor-functionalized mesoionic triazolylidene
 ruthenium(ii) complexes.
;
_journal_issue 11
_journal_name_full 'Dalton transactions (Cambridge, England : 2003)'
_journal_page_first 4462
_journal_page_last 4473
_journal_paper_doi 10.1039/c3dt53052c
_journal_volume 43
_journal_year 2014
_chemical_formula_moiety 'C12 H16 N3, Cl'
_chemical_formula_sum 'C12 H16 Cl N3'
_chemical_formula_weight 237.73
_chemical_name_systematic
; 
 ? 
;
_space_group_IT_number 14
_symmetry_cell_setting monoclinic
_symmetry_space_group_name_Hall '-P 2ybc'
_symmetry_space_group_name_H-M 'P 1 21/c 1'
_atom_sites_solution_hydrogens geom
_atom_sites_solution_primary direct
_atom_sites_solution_secondary difmap
_audit_creation_method SHELXL-97
_cell_angle_alpha 90.00
_cell_angle_beta 91.123(4)
_cell_angle_gamma 90.00
_cell_formula_units_Z 4
_cell_length_a 6.3174(2)
_cell_length_b 19.8791(6)
_cell_length_c 9.8572(3)
_cell_measurement_reflns_used 5589
_cell_measurement_temperature 100(2)
_cell_measurement_theta_max 29.4103
_cell_measurement_theta_min 2.9048
_cell_volume 1237.67(7)
_computing_cell_refinement
; 
CrysAlisPro, Agilent Technologies, 
Version 1.171.36.20 (release 27-06-2012 CrysAlis171 .NET) 
(compiled Jul 11 2012,15:38:31) 
;
_computing_data_collection
; 
CrysAlisPro, Agilent Technologies, 
Version 1.171.36.20 (release 27-06-2012 CrysAlis171 .NET) 
(compiled Jul 11 2012,15:38:31) 
;
_computing_data_reduction
; 
CrysAlisPro, Agilent Technologies, 
Version 1.171.36.20 (release 27-06-2012 CrysAlis171 .NET) 
(compiled Jul 11 2012,15:38:31) 
;
_computing_structure_refinement 'SHELXL-97 (Sheldrick, 2008)'
_computing_structure_solution 'SHELXS-97 (Sheldrick, 2008)'
_diffrn_ambient_temperature 100(2)
_diffrn_detector_area_resol_mean 10.3196
_diffrn_measured_fraction_theta_full 0.990
_diffrn_measured_fraction_theta_max 0.889
_diffrn_measurement_device_type 'SuperNova, Dual, Cu at zero, Atlas'
_diffrn_measurement_method '\w scans'
_diffrn_radiation_monochromator mirror
_diffrn_radiation_source 'SuperNova (Mo) X-ray Source'
_diffrn_radiation_type MoK\a
_diffrn_radiation_wavelength 0.71073
_diffrn_reflns_av_R_equivalents 0.0310
_diffrn_reflns_av_sigmaI/netI 0.0307
_diffrn_reflns_limit_h_max 8
_diffrn_reflns_limit_h_min -8
_diffrn_reflns_limit_k_max 27
_diffrn_reflns_limit_k_min -27
_diffrn_reflns_limit_l_max 13
_diffrn_reflns_limit_l_min -13
_diffrn_reflns_number 12299
_diffrn_reflns_theta_full 27.00
_diffrn_reflns_theta_max 29.48
_diffrn_reflns_theta_min 2.91
_exptl_absorpt_coefficient_mu 0.286
_exptl_absorpt_correction_T_max 0.986
_exptl_absorpt_correction_T_min 0.961
_exptl_absorpt_correction_type analytical
_exptl_absorpt_process_details
; 
CrysAlisPro, Agilent Technologies, 
Version 1.171.36.20 (release 27-06-2012 CrysAlis171 .NET) 
(compiled Jul 11 2012,15:38:31) 
Analytical numeric absorption correction using a multifaceted crystal 
model based on expressions derived by R.C. Clark & J.S. Reid. 
(Clark, R. C. & Reid, J. S. (1995). Acta Cryst. A51, 887-897) 
;
_exptl_crystal_colour colourless
_exptl_crystal_density_diffrn 1.276
_exptl_crystal_density_method 'not measured'
_exptl_crystal_description plate
_exptl_crystal_F_000 504
_exptl_crystal_size_max 0.1769
_exptl_crystal_size_mid 0.1254
_exptl_crystal_size_min 0.0530
_refine_diff_density_max 0.266
_refine_diff_density_min -0.219
_refine_diff_density_rms 0.050
_refine_ls_extinction_method none
_refine_ls_goodness_of_fit_ref 1.071
_refine_ls_hydrogen_treatment constr
_refine_ls_matrix_type full
_refine_ls_number_parameters 149
_refine_ls_number_reflns 3062
_refine_ls_number_restraints 0
_refine_ls_restrained_S_all 1.071
_refine_ls_R_factor_all 0.0485
_refine_ls_R_factor_gt 0.0393
_refine_ls_shift/su_max 0.000
_refine_ls_shift/su_mean 0.000
_refine_ls_structure_factor_coef Fsqd
_refine_ls_weighting_details 'calc w=1/[\s^2^(Fo^2^)+(0.0336P)^2^+0.6917P] where P=(Fo^2^+2Fc^2^)/3'
_refine_ls_weighting_scheme calc
_refine_ls_wR_factor_gt 0.0897
_refine_ls_wR_factor_ref 0.0949
_reflns_number_gt 2624
_reflns_number_total 3062
_reflns_threshold_expression I>2\s(I)
_cod_data_source_file c3dt53052c.txt
_cod_data_source_block alb179(1f)
_cod_original_sg_symbol_H-M 'P 21/c'
_cod_database_code 7028967

loop_
_symmetry_equiv_pos_as_xyz
'x, y, z'
'-x, y+1/2, -z+1/2'
'-x, -y, -z'
'x, -y-1/2, z-1/2'

loop_
_atom_site_label
_atom_site_type_symbol
_atom_site_fract_x
_atom_site_fract_y
_atom_site_fract_z
_atom_site_U_iso_or_equiv
_atom_site_adp_type
_atom_site_occupancy
_atom_site_symmetry_multiplicity
_atom_site_calc_flag
_atom_site_refinement_flags
C1 C -0.2554(3) 0.60136(8) 0.56886(16) 0.0226(3) Uani 1 1 d .
H1 H -0.3017 0.6099 0.4782 0.027 Uiso 1 1 calc R
C2 C -0.3331(2) 0.55455(7) 0.65622(15) 0.0209(3) Uani 1 1 d .
H2 H -0.4459 0.5238 0.6395 0.025 Uiso 1 1 calc R
N1 N -0.09852(19) 0.63295(6) 0.63894(12) 0.0179(3) Uani 1 1 d .
C3 C 0.0311(2) 0.68795(7) 0.59270(15) 0.0188(3) Uani 1 1 d .
C4 C -0.0121(2) 0.75233(7) 0.64115(16) 0.0214(3) Uani 1 1 d .
C9 C -0.1888(3) 0.76530(8) 0.73793(17) 0.0268(4) Uani 1 1 d .
H9A H -0.3194 0.7445 0.7028 0.040 Uiso 1 1 calc R
H9B H -0.2101 0.8139 0.7473 0.040 Uiso 1 1 calc R
H9C H -0.1520 0.7460 0.8268 0.040 Uiso 1 1 calc R
C5 C 0.1132(3) 0.80444(8) 0.59314(17) 0.0247(3) Uani 1 1 d .
H5 H 0.0880 0.8490 0.6236 0.030 Uiso 1 1 calc R
C6 C 0.2745(3) 0.79307(8) 0.50173(17) 0.0255(3) Uani 1 1 d .
C10 C 0.4087(3) 0.85068(9) 0.4534(2) 0.0342(4) Uani 1 1 d .
H10A H 0.3175 0.8851 0.4115 0.051 Uiso 1 1 calc R
H10B H 0.5091 0.8342 0.3865 0.051 Uiso 1 1 calc R
H10C H 0.4868 0.8702 0.5307 0.051 Uiso 1 1 calc R
C7 C 0.3082(2) 0.72771(8) 0.45540(16) 0.0236(3) Uani 1 1 d .
H7 H 0.4168 0.7199 0.3920 0.028 Uiso 1 1 calc R
C8 C 0.1875(2) 0.67359(7) 0.49928(16) 0.0204(3) Uani 1 1 d .
C11 C 0.2201(2) 0.60347(8) 0.44528(17) 0.0238(3) Uani 1 1 d .
H11A H 0.2363 0.5720 0.5213 0.036 Uiso 1 1 calc R
H11B H 0.3478 0.6024 0.3904 0.036 Uiso 1 1 calc R
H11C H 0.0973 0.5904 0.3890 0.036 Uiso 1 1 calc R
N2 N -0.0715(2) 0.60863(6) 0.76334(13) 0.0195(3) Uani 1 1 d .
N3 N -0.21642(19) 0.56112(6) 0.77058(12) 0.0176(3) Uani 1 1 d .
C12 C -0.2286(3) 0.51895(8) 0.89178(16) 0.0247(3) Uani 1 1 d .
H12A H -0.1142 0.4857 0.8914 0.037 Uiso 1 1 calc R
H12B H -0.3655 0.4958 0.8922 0.037 Uiso 1 1 calc R
H12C H -0.2142 0.5472 0.9730 0.037 Uiso 1 1 calc R
Cl Cl 0.26256(6) 0.454128(19) 0.75349(4) 0.02365(11) Uani 1 1 d .

loop_
_atom_site_aniso_label
_atom_site_aniso_U_11
_atom_site_aniso_U_22
_atom_site_aniso_U_33
_atom_site_aniso_U_23
_atom_site_aniso_U_13
_atom_site_aniso_U_12
C1 0.0253(8) 0.0240(7) 0.0185(7) -0.0008(6) -0.0008(6) -0.0050(6)
C2 0.0211(7) 0.0200(7) 0.0215(7) -0.0018(6) 0.0030(6) -0.0040(6)
N1 0.0175(6) 0.0175(6) 0.0188(6) -0.0004(5) 0.0021(5) -0.0011(5)
C3 0.0175(7) 0.0183(6) 0.0207(7) 0.0004(6) 0.0015(6) -0.0039(6)
C4 0.0224(8) 0.0208(7) 0.0211(7) -0.0018(6) 0.0028(6) -0.0020(6)
C9 0.0316(9) 0.0204(7) 0.0288(8) -0.0037(6) 0.0111(7) -0.0019(7)
C5 0.0278(8) 0.0185(7) 0.0281(8) -0.0031(6) 0.0056(7) -0.0032(6)
C6 0.0233(8) 0.0241(8) 0.0292(8) 0.0009(6) 0.0038(7) -0.0054(6)
C10 0.0326(9) 0.0260(8) 0.0445(10) 0.0000(7) 0.0134(8) -0.0083(7)
C7 0.0186(7) 0.0259(8) 0.0266(8) -0.0017(6) 0.0066(6) -0.0009(6)
C8 0.0175(7) 0.0209(7) 0.0229(7) -0.0023(6) 0.0006(6) 0.0008(6)
C11 0.0188(7) 0.0217(7) 0.0312(8) -0.0045(6) 0.0061(6) -0.0002(6)
N2 0.0188(6) 0.0207(6) 0.0192(6) 0.0008(5) 0.0017(5) -0.0004(5)
N3 0.0177(6) 0.0167(5) 0.0184(6) 0.0002(5) 0.0032(5) 0.0013(5)
C12 0.0239(8) 0.0285(8) 0.0218(7) 0.0085(6) 0.0028(6) 0.0009(7)
Cl 0.0237(2) 0.0274(2) 0.02001(18) -0.00241(14) 0.00517(14) -0.00627(15)

loop_
_atom_type_symbol
_atom_type_description
_atom_type_scat_dispersion_real
_atom_type_scat_dispersion_imag
_atom_type_scat_source
C C 0.0033 0.0016 'International Tables Vol C Tables 4.2.6.8 and 6.1.1.4'
H H 0.0000 0.0000 'International Tables Vol C Tables 4.2.6.8 and 6.1.1.4'
N N 0.0061 0.0033 'International Tables Vol C Tables 4.2.6.8 and 6.1.1.4'
Cl Cl 0.1484 0.1585 'International Tables Vol C Tables 4.2.6.8 and 6.1.1.4'

loop_
_geom_angle_atom_site_label_1
_geom_angle_atom_site_label_2
_geom_angle_atom_site_label_3
_geom_angle
N1 C1 C2 105.27(13)
N1 C1 H1 127.4
C2 C1 H1 127.4
N3 C2 C1 105.37(13)
N3 C2 H2 127.3
C1 C2 H2 127.3
N2 N1 C1 112.51(12)
N2 N1 C3 120.27(12)
C1 N1 C3 127.21(13)
C8 C3 C4 124.08(14)
C8 C3 N1 117.85(13)
C4 C3 N1 118.05(13)
C5 C4 C3 116.73(14)
C5 C4 C9 121.46(14)
C3 C4 C9 121.79(14)
C4 C9 H9A 109.5
C4 C9 H9B 109.5
H9A C9 H9B 109.5
C4 C9 H9C 109.5
H9A C9 H9C 109.5
H9B C9 H9C 109.5
C6 C5 C4 121.84(15)
C6 C5 H5 119.1
C4 C5 H5 119.1
C5 C6 C7 118.79(14)
C5 C6 C10 120.31(15)
C7 C6 C10 120.90(15)
C6 C10 H10A 109.5
C6 C10 H10B 109.5
H10A C10 H10B 109.5
C6 C10 H10C 109.5
H10A C10 H10C 109.5
H10B C10 H10C 109.5
C8 C7 C6 122.00(15)
C8 C7 H7 119.0
C6 C7 H7 119.0
C7 C8 C3 116.54(14)
C7 C8 C11 121.70(14)
C3 C8 C11 121.74(14)
C8 C11 H11A 109.5
C8 C11 H11B 109.5
H11A C11 H11B 109.5
C8 C11 H11C 109.5
H11A C11 H11C 109.5
H11B C11 H11C 109.5
N3 N2 N1 103.56(11)
N2 N3 C2 113.27(12)
N2 N3 C12 120.17(12)
C2 N3 C12 126.43(13)
N3 C12 H12A 109.5
N3 C12 H12B 109.5
H12A C12 H12B 109.5
N3 C12 H12C 109.5
H12A C12 H12C 109.5
H12B C12 H12C 109.5

loop_
_geom_bond_atom_site_label_1
_geom_bond_atom_site_label_2
_geom_bond_distance
C1 N1 1.3515(19)
C1 C2 1.366(2)
C1 H1 0.9500
C2 N3 1.3411(19)
C2 H2 0.9500
N1 N2 1.3260(17)
N1 C3 1.4451(18)
C3 C8 1.393(2)
C3 C4 1.395(2)
C4 C5 1.392(2)
C4 C9 1.505(2)
C9 H9A 0.9800
C9 H9B 0.9800
C9 H9C 0.9800
C5 C6 1.392(2)
C5 H5 0.9500
C6 C7 1.395(2)
C6 C10 1.508(2)
C10 H10A 0.9800
C10 H10B 0.9800
C10 H10C 0.9800
C7 C8 1.392(2)
C7 H7 0.9500
C8 C11 1.508(2)
C11 H11A 0.9800
C11 H11B 0.9800
C11 H11C 0.9800
N2 N3 1.3181(17)
N3 C12 1.4628(19)
C12 H12A 0.9800
C12 H12B 0.9800
C12 H12C 0.9800

loop_
_geom_torsion_atom_site_label_1
_geom_torsion_atom_site_label_2
_geom_torsion_atom_site_label_3
_geom_torsion_atom_site_label_4
_geom_torsion
N1 C1 C2 N3 -0.62(17)
C2 C1 N1 N2 0.67(17)
C2 C1 N1 C3 -178.48(14)
N2 N1 C3 C8 106.82(16)
C1 N1 C3 C8 -74.1(2)
N2 N1 C3 C4 -75.05(18)
C1 N1 C3 C4 104.04(18)
C8 C3 C4 C5 -1.0(2)
N1 C3 C4 C5 -179.01(13)
C8 C3 C4 C9 177.54(15)
N1 C3 C4 C9 -0.5(2)
C3 C4 C5 C6 -0.3(2)
C9 C4 C5 C6 -178.81(15)
C4 C5 C6 C7 1.2(2)
C4 C5 C6 C10 -179.22(16)
C5 C6 C7 C8 -0.9(2)
C10 C6 C7 C8 179.48(16)
C6 C7 C8 C3 -0.3(2)
C6 C7 C8 C11 177.94(15)
C4 C3 C8 C7 1.3(2)
N1 C3 C8 C7 179.26(13)
C4 C3 C8 C11 -176.94(15)
N1 C3 C8 C11 1.1(2)
C1 N1 N2 N3 -0.43(16)
C3 N1 N2 N3 178.79(12)
N1 N2 N3 C2 0.01(16)
N1 N2 N3 C12 176.16(12)
C1 C2 N3 N2 0.40(17)
C1 C2 N3 C12 -175.47(14)
